data_1503363
loop_
_publ_author_name
'Vivat, J\'er\^ome F'
'Adams, Harry'
'Harrity, Joseph P. A.'

_publ_section_title
;
 Ambient temperature nitrogen-directed difluoroalkynylborane
 Carboni-Lindsey cycloaddition reactions.
;
_journal_issue 1
_journal_name_full 'Organic letters'
_journal_page_first 160
_journal_page_last 163
_journal_paper_doi 10.1021/ol902573x
_journal_volume 12
_journal_year 2010
_chemical_formula_sum 'C18 H23 B F2 N6'
_chemical_formula_weight 372.23
_chemical_name_systematic
;

 ?

;
_space_group_IT_number 14
_symmetry_cell_setting monoclinic
_symmetry_space_group_name_Hall '-P 2yn'
_symmetry_space_group_name_H-M 'P 1 21/n 1'
_atom_sites_solution_hydrogens geom
_atom_sites_solution_primary direct
_atom_sites_solution_secondary difmap
_audit_creation_method SHELXL-97
_cell_angle_alpha 90.00
_cell_angle_beta 90.667(2)
_cell_angle_gamma 90.00
_cell_formula_units_Z 4
_cell_length_a 10.2300(3)
_cell_length_b 15.6383(5)
_cell_length_c 11.5890(3)
_cell_measurement_reflns_used 4119
_cell_measurement_temperature 150(2)
_cell_measurement_theta_max 27.38
_cell_measurement_theta_min 2.19
_cell_volume 1853.88(9)
_computing_cell_refinement 'Bruker SMART'
_computing_data_collection 'Bruker SMART'
_computing_data_reduction 'Bruker SAINT'
_computing_molecular_graphics 'Bruker SHELXTL'
_computing_publication_material 'Bruker SHELXTL'
_computing_structure_refinement 'SHELXL-97 (Sheldrick, 1997)'
_computing_structure_solution 'SHELXS-97 (Sheldrick, 1990)'
_diffrn_ambient_temperature 150(2)
_diffrn_detector_area_resol_mean 100
_diffrn_measured_fraction_theta_full 0.999
_diffrn_measured_fraction_theta_max 0.995
_diffrn_measurement_device_type 'CCD area detector'
_diffrn_measurement_method 'phi and omega scans'
_diffrn_radiation_monochromator graphite
_diffrn_radiation_source 'fine-focus sealed tube'
_diffrn_radiation_type MoK\a
_diffrn_radiation_wavelength 0.71073
_diffrn_reflns_av_R_equivalents 0.0226
_diffrn_reflns_av_sigmaI/netI 0.0324
_diffrn_reflns_limit_h_max 13
_diffrn_reflns_limit_h_min -12
_diffrn_reflns_limit_k_max 16
_diffrn_reflns_limit_k_min -20
_diffrn_reflns_limit_l_max 15
_diffrn_reflns_limit_l_min -14
_diffrn_reflns_number 10224
_diffrn_reflns_theta_full 25.00
_diffrn_reflns_theta_max 27.49
_diffrn_reflns_theta_min 2.19
_diffrn_standards_decay_% 0
_diffrn_standards_number 0
_exptl_absorpt_coefficient_mu 0.097
_exptl_absorpt_correction_T_max 0.9856
_exptl_absorpt_correction_T_min 0.9715
_exptl_absorpt_correction_type multi-scan
_exptl_absorpt_process_details sadabs
_exptl_crystal_colour colourless
_exptl_crystal_density_diffrn 1.334
_exptl_crystal_density_method 'not measured'
_exptl_crystal_description block
_exptl_crystal_F_000 784
_exptl_crystal_size_max 0.30
_exptl_crystal_size_mid 0.20
_exptl_crystal_size_min 0.15
_refine_diff_density_max 0.387
_refine_diff_density_min -0.210
_refine_diff_density_rms 0.052
_refine_ls_extinction_method none
_refine_ls_goodness_of_fit_ref 1.036
_refine_ls_hydrogen_treatment constr
_refine_ls_matrix_type full
_refine_ls_number_parameters 249
_refine_ls_number_reflns 4238
_refine_ls_number_restraints 0
_refine_ls_restrained_S_all 1.036
_refine_ls_R_factor_all 0.0536
_refine_ls_R_factor_gt 0.0395
_refine_ls_shift/su_max 0.001
_refine_ls_shift/su_mean 0.000
_refine_ls_structure_factor_coef Fsqd
_refine_ls_weighting_details 'calc w=1/[\s^2^(Fo^2^)+(0.0573P)^2^+0.5302P] where P=(Fo^2^+2Fc^2^)/3'
_refine_ls_weighting_scheme calc
_refine_ls_wR_factor_gt 0.1019
_refine_ls_wR_factor_ref 0.1112
_reflns_number_gt 3388
_reflns_number_total 4238
_reflns_threshold_expression >2sigma(I)
_cod_data_source_file ol902573x_si_002.cif
_cod_data_source_block ohj170_0m
_cod_depositor_comments
;
The following automatic conversions were performed:

'_symmetry_cell_setting' value 'Monoclinic' changed to 'monoclinic'
according to /home/saulius/struct/CIF-dictionaries/cif_core.dic
dictionary named 'cif_core.dic' version 2.4.2 from 2011-04-26.

Automatic conversion script
Id: cif_fix_values 1715 2011-07-08 13:25:40Z adriana 
;
_cod_original_sg_symbol_H-M P2(1)/n
_cod_database_code 1503363

loop_
_symmetry_equiv_pos_as_xyz
'x, y, z'
'-x+1/2, y+1/2, -z+1/2'
'-x, -y, -z'
'x-1/2, -y-1/2, z-1/2'

loop_
_atom_site_label
_atom_site_type_symbol
_atom_site_fract_x
_atom_site_fract_y
_atom_site_fract_z
_atom_site_U_iso_or_equiv
_atom_site_adp_type
_atom_site_occupancy
_atom_site_symmetry_multiplicity
_atom_site_calc_flag
_atom_site_refinement_flags
B1 B 0.29231(14) 0.99574(10) 0.09777(13) 0.0176(3) Uani 1 1 d .
N1 N 0.30526(11) 0.97679(8) -0.03869(9) 0.0181(3) Uani 1 1 d .
N2 N 0.37959(11) 0.90575(8) -0.05847(9) 0.0180(2) Uani 1 1 d .
N3 N 0.51468(11) 0.80800(8) 0.04435(9) 0.0187(3) Uani 1 1 d .
N4 N 0.56748(11) 0.78603(8) 0.14842(9) 0.0185(2) Uani 1 1 d .
N5 N 0.59955(10) 0.80162(7) 0.34456(9) 0.0177(2) Uani 1 1 d .
N6 N 0.67589(11) 0.85785(8) 0.40642(10) 0.0196(3) Uani 1 1 d .
F1 F 0.16414(7) 0.97796(5) 0.12876(7) 0.0224(2) Uani 1 1 d .
F2 F 0.32289(8) 1.07974(5) 0.12099(7) 0.0230(2) Uani 1 1 d .
C1 C 0.25119(13) 1.00054(10) -0.13919(12) 0.0208(3) Uani 1 1 d .
C2 C 0.29284(13) 0.94305(10) -0.22383(12) 0.0235(3) Uani 1 1 d .
H2 H 0.2701 0.9450 -0.3035 0.028 Uiso 1 1 calc R
C3 C 0.37260(13) 0.88306(10) -0.17155(11) 0.0211(3) Uani 1 1 d .
C4 C 0.43724(12) 0.87480(9) 0.04568(11) 0.0163(3) Uani 1 1 d .
C5 C 0.39714(12) 0.92418(9) 0.13954(11) 0.0160(3) Uani 1 1 d .
C6 C 0.44951(12) 0.90104(9) 0.24501(11) 0.0161(3) Uani 1 1 d .
C7 C 0.53680(12) 0.83065(9) 0.24143(11) 0.0169(3) Uani 1 1 d .
C8 C 0.58087(13) 0.72611(9) 0.40118(12) 0.0200(3) Uani 1 1 d .
C9 C 0.64876(13) 0.73353(10) 0.50321(12) 0.0227(3) Uani 1 1 d .
H9 H 0.6556 0.6919 0.5626 0.027 Uiso 1 1 calc R
C10 C 0.70658(13) 0.81546(10) 0.50252(12) 0.0208(3) Uani 1 1 d .
C11 C 0.79315(15) 0.85560(11) 0.59195(13) 0.0280(3) Uani 1 1 d .
H11A H 0.8117 0.9149 0.5701 0.042 Uiso 1 1 calc R
H11B H 0.8753 0.8236 0.5977 0.042 Uiso 1 1 calc R
H11C H 0.7493 0.8547 0.6667 0.042 Uiso 1 1 calc R
C12 C 0.49575(14) 0.65647(10) 0.35519(13) 0.0248(3) Uani 1 1 d .
H12A H 0.4051 0.6766 0.3505 0.037 Uiso 1 1 calc R
H12B H 0.5010 0.6068 0.4067 0.037 Uiso 1 1 calc R
H12C H 0.5251 0.6401 0.2781 0.037 Uiso 1 1 calc R
C13 C 0.16219(14) 1.07525(10) -0.14834(13) 0.0255(3) Uani 1 1 d .
H13A H 0.0720 1.0566 -0.1358 0.038 Uiso 1 1 calc R
H13B H 0.1691 1.1006 -0.2254 0.038 Uiso 1 1 calc R
H13C H 0.1867 1.1178 -0.0899 0.038 Uiso 1 1 calc R
C14 C 0.43761(15) 0.80592(10) -0.21837(12) 0.0273(3) Uani 1 1 d .
H14A H 0.5295 0.8052 -0.1934 0.041 Uiso 1 1 calc R
H14B H 0.4327 0.8070 -0.3029 0.041 Uiso 1 1 calc R
H14C H 0.3936 0.7546 -0.1898 0.041 Uiso 1 1 calc R
C15 C 0.41414(13) 0.94795(9) 0.35373(11) 0.0198(3) Uani 1 1 d .
H15A H 0.3500 0.9931 0.3336 0.024 Uiso 1 1 calc R
H15B H 0.4936 0.9766 0.3843 0.024 Uiso 1 1 calc R
C16 C 0.35659(15) 0.89255(11) 0.45019(12) 0.0276(3) Uani 1 1 d .
H16A H 0.4240 0.8510 0.4755 0.033 Uiso 1 1 calc R
H16B H 0.3377 0.9300 0.5168 0.033 Uiso 1 1 calc R
C17 C 0.23268(16) 0.84338(11) 0.41895(15) 0.0345(4) Uani 1 1 d .
H17A H 0.2465 0.8127 0.3453 0.041 Uiso 1 1 calc R
H17B H 0.2166 0.8000 0.4793 0.041 Uiso 1 1 calc R
C18 C 0.11205(16) 0.89962(12) 0.40653(15) 0.0361(4) Uani 1 1 d .
H18A H 0.0980 0.9307 0.4787 0.054 Uiso 1 1 calc R
H18B H 0.0357 0.8638 0.3892 0.054 Uiso 1 1 calc R
H18C H 0.1248 0.9406 0.3436 0.054 Uiso 1 1 calc R

loop_
_atom_site_aniso_label
_atom_site_aniso_U_11
_atom_site_aniso_U_22
_atom_site_aniso_U_33
_atom_site_aniso_U_23
_atom_site_aniso_U_13
_atom_site_aniso_U_12
B1 0.0163(7) 0.0215(8) 0.0150(7) 0.0019(6) 0.0009(5) 0.0002(6)
N1 0.0158(5) 0.0213(6) 0.0172(6) 0.0023(5) 0.0017(4) 0.0018(5)
N2 0.0177(5) 0.0212(6) 0.0151(5) 0.0007(4) 0.0014(4) 0.0009(5)
N3 0.0192(5) 0.0210(6) 0.0159(5) 0.0006(5) 0.0010(4) 0.0002(5)
N4 0.0189(5) 0.0198(6) 0.0168(6) 0.0017(5) 0.0008(4) -0.0003(5)
N5 0.0163(5) 0.0198(6) 0.0170(6) 0.0012(4) -0.0025(4) -0.0010(5)
N6 0.0169(5) 0.0223(6) 0.0195(6) -0.0019(5) -0.0015(4) 0.0003(5)
F1 0.0164(4) 0.0281(5) 0.0227(4) 0.0029(3) 0.0037(3) 0.0016(3)
F2 0.0257(4) 0.0191(4) 0.0241(4) 0.0000(3) 0.0000(3) 0.0003(3)
C1 0.0160(6) 0.0285(8) 0.0180(6) 0.0065(6) 0.0008(5) -0.0039(6)
C2 0.0211(7) 0.0342(8) 0.0152(6) 0.0039(6) 0.0006(5) -0.0016(6)
C3 0.0202(6) 0.0292(8) 0.0139(6) 0.0003(5) 0.0025(5) -0.0048(6)
C4 0.0146(6) 0.0205(7) 0.0138(6) 0.0019(5) 0.0008(5) -0.0030(5)
C5 0.0137(6) 0.0187(7) 0.0155(6) -0.0001(5) 0.0024(5) -0.0031(5)
C6 0.0134(6) 0.0187(7) 0.0162(6) 0.0004(5) 0.0023(5) -0.0033(5)
C7 0.0151(6) 0.0196(7) 0.0159(6) 0.0022(5) 0.0007(5) -0.0027(5)
C8 0.0190(6) 0.0210(7) 0.0200(7) 0.0033(5) 0.0018(5) 0.0023(5)
C9 0.0214(7) 0.0267(8) 0.0200(7) 0.0040(6) 0.0005(5) 0.0063(6)
C10 0.0173(6) 0.0272(8) 0.0179(7) -0.0024(6) -0.0008(5) 0.0060(6)
C11 0.0260(7) 0.0318(9) 0.0260(7) -0.0067(6) -0.0068(6) 0.0082(7)
C12 0.0228(7) 0.0213(8) 0.0301(8) 0.0044(6) -0.0025(6) -0.0018(6)
C13 0.0204(7) 0.0313(8) 0.0249(7) 0.0088(6) 0.0001(5) 0.0020(6)
C14 0.0321(8) 0.0321(9) 0.0178(7) -0.0051(6) 0.0011(6) 0.0016(7)
C15 0.0194(6) 0.0238(7) 0.0163(6) -0.0029(5) 0.0008(5) 0.0011(6)
C16 0.0272(7) 0.0377(9) 0.0181(7) 0.0050(6) 0.0071(6) 0.0057(7)
C17 0.0375(9) 0.0302(9) 0.0361(9) 0.0027(7) 0.0171(7) -0.0032(7)
C18 0.0274(8) 0.0416(11) 0.0395(9) -0.0002(8) 0.0051(7) -0.0086(7)

loop_
_atom_type_symbol
_atom_type_description
_atom_type_scat_dispersion_real
_atom_type_scat_dispersion_imag
_atom_type_scat_source
C C 0.0033 0.0016 'International Tables Vol C Tables 4.2.6.8 and 6.1.1.4'
H H 0.0000 0.0000 'International Tables Vol C Tables 4.2.6.8 and 6.1.1.4'
B B 0.0013 0.0007 'International Tables Vol C Tables 4.2.6.8 and 6.1.1.4'
N N 0.0061 0.0033 'International Tables Vol C Tables 4.2.6.8 and 6.1.1.4'
F F 0.0171 0.0103 'International Tables Vol C Tables 4.2.6.8 and 6.1.1.4'

loop_
_geom_angle_atom_site_label_1
_geom_angle_atom_site_label_2
_geom_angle_atom_site_label_3
_geom_angle
F2 B1 F1 110.67(12)
F2 B1 N1 110.20(11)
F1 B1 N1 107.71(11)
F2 B1 C5 116.92(11)
F1 B1 C5 114.03(11)
N1 B1 C5 95.98(10)
C1 N1 N2 107.77(11)
C1 N1 B1 139.84(12)
N2 N1 B1 111.42(10)
C3 N2 N1 110.53(11)
C3 N2 C4 138.29(12)
N1 N2 C4 111.11(10)
C4 N3 N4 115.13(11)
C7 N4 N3 119.55(11)
C8 N5 N6 112.64(11)
C8 N5 C7 127.93(11)
N6 N5 C7 118.83(11)
C10 N6 N5 104.20(11)
N1 C1 C2 107.81(13)
N1 C1 C13 121.90(13)
C2 C1 C13 130.28(13)
C3 C2 C1 108.19(12)
C3 C2 H2 125.9
C1 C2 H2 125.9
N2 C3 C2 105.69(13)
N2 C3 C14 123.11(13)
C2 C3 C14 131.16(13)
N3 C4 C5 129.15(12)
N3 C4 N2 120.38(11)
C5 C4 N2 110.46(12)
C6 C5 C4 115.49(12)
C6 C5 B1 134.11(12)
C4 C5 B1 110.36(11)
C5 C6 C7 114.61(12)
C5 C6 C15 121.32(12)
C7 C6 C15 124.06(12)
N4 C7 C6 126.00(12)
N4 C7 N5 113.97(12)
C6 C7 N5 120.03(12)
N5 C8 C9 105.62(12)
N5 C8 C12 123.02(12)
C9 C8 C12 131.28(13)
C8 C9 C10 106.29(13)
C8 C9 H9 126.9
C10 C9 H9 126.9
N6 C10 C9 111.24(12)
N6 C10 C11 120.23(14)
C9 C10 C11 128.52(13)
C10 C11 H11A 109.5
C10 C11 H11B 109.5
H11A C11 H11B 109.5
C10 C11 H11C 109.5
H11A C11 H11C 109.5
H11B C11 H11C 109.5
C8 C12 H12A 109.5
C8 C12 H12B 109.5
H12A C12 H12B 109.5
C8 C12 H12C 109.5
H12A C12 H12C 109.5
H12B C12 H12C 109.5
C1 C13 H13A 109.5
C1 C13 H13B 109.5
H13A C13 H13B 109.5
C1 C13 H13C 109.5
H13A C13 H13C 109.5
H13B C13 H13C 109.5
C3 C14 H14A 109.5
C3 C14 H14B 109.5
H14A C14 H14B 109.5
C3 C14 H14C 109.5
H14A C14 H14C 109.5
H14B C14 H14C 109.5
C6 C15 C16 115.58(12)
C6 C15 H15A 108.4
C16 C15 H15A 108.4
C6 C15 H15B 108.4
C16 C15 H15B 108.4
H15A C15 H15B 107.4
C17 C16 C15 115.89(13)
C17 C16 H16A 108.3
C15 C16 H16A 108.3
C17 C16 H16B 108.3
C15 C16 H16B 108.3
H16A C16 H16B 107.4
C18 C17 C16 113.76(14)
C18 C17 H17A 108.8
C16 C17 H17A 108.8
C18 C17 H17B 108.8
C16 C17 H17B 108.8
H17A C17 H17B 107.7
C17 C18 H18A 109.5
C17 C18 H18B 109.5
H18A C18 H18B 109.5
C17 C18 H18C 109.5
H18A C18 H18C 109.5
H18B C18 H18C 109.5

loop_
_geom_bond_atom_site_label_1
_geom_bond_atom_site_label_2
_geom_bond_distance
B1 F2 1.3762(18)
B1 F1 1.3915(17)
B1 N1 1.6159(18)
B1 C5 1.620(2)
N1 C1 1.3361(17)
N1 N2 1.3672(16)
N2 C3 1.3587(17)
N2 C4 1.4221(16)
N3 C4 1.3113(18)
N3 N4 1.3597(15)
N4 C7 1.3248(17)
N5 C8 1.3656(18)
N5 N6 1.3726(16)
N5 C7 1.4244(16)
N6 C10 1.3304(18)
C1 C2 1.401(2)
C1 C13 1.484(2)
C2 C3 1.379(2)
C2 H2 0.9500
C3 C14 1.483(2)
C4 C5 1.3993(18)
C5 C6 1.3772(18)
C6 C7 1.4183(19)
C6 C15 1.5058(18)
C8 C9 1.3692(19)
C8 C12 1.489(2)
C9 C10 1.411(2)
C9 H9 0.9500
C10 C11 1.494(2)
C11 H11A 0.9800
C11 H11B 0.9800
C11 H11C 0.9800
C12 H12A 0.9800
C12 H12B 0.9800
C12 H12C 0.9800
C13 H13A 0.9800
C13 H13B 0.9800
C13 H13C 0.9800
C14 H14A 0.9800
C14 H14B 0.9800
C14 H14C 0.9800
C15 C16 1.5369(19)
C15 H15A 0.9900
C15 H15B 0.9900
C16 C17 1.523(2)
C16 H16A 0.9900
C16 H16B 0.9900
C17 C18 1.521(2)
C17 H17A 0.9900
C17 H17B 0.9900
C18 H18A 0.9800
C18 H18B 0.9800
C18 H18C 0.9800
